data_2106919
loop_
_publ_author_name
'Jain, P.C.'
'Trigunayat, G.C.'

_publ_section_title
;
 Refinements in the method for structure determination of polytypes:
 Crystal structure analysis of 11 new cadmium iodide polytypes
;
_journal_name_full 'Acta Crystallographica B (24,1968-38,1982)'
_journal_page_first 2677
_journal_page_last 2684
_journal_volume 34
_journal_year 1978
_chemical_formula_sum 'Cd I2'
_space_group_IT_number 166
_symmetry_space_group_name_Hall '-R 3 2"'
_symmetry_space_group_name_H-M 'R -3 m :H'
_cell_angle_alpha 90
_cell_angle_beta 90
_cell_angle_gamma 120
_cell_formula_units_Z 15
_cell_length_a 4.24
_cell_length_b 4.24
_cell_length_c 102.53
_cell_volume 1596.296
_citation_journal_id_ASTM ACBCAR
_cod_data_source_file Jain_ACBCAR_1978_375.cif
_cod_data_source_block Cd1I2
_cod_original_cell_volume 1596.295
_cod_original_formula_sum 'Cd1 I2'
_cod_database_code 2106919

loop_
_symmetry_equiv_pos_as_xyz
x,y,z
-y,x-y,z
-x+y,-x,z
y,x,-z
-x,-x+y,-z
x-y,-y,-z
-x,-y,-z
y,-x+y,-z
x-y,x,-z
-y,-x,z
x,x-y,z
-x+y,y,z
x+2/3,y+1/3,z+1/3
-y+2/3,x-y+1/3,z+1/3
-x+y+2/3,-x+1/3,z+1/3
y+2/3,x+1/3,-z+1/3
-x+2/3,-x+y+1/3,-z+1/3
x-y+2/3,-y+1/3,-z+1/3
-x+2/3,-y+1/3,-z+1/3
y+2/3,-x+y+1/3,-z+1/3
x-y+2/3,x+1/3,-z+1/3
-y+2/3,-x+1/3,z+1/3
x+2/3,x-y+1/3,z+1/3
-x+y+2/3,y+1/3,z+1/3
x+1/3,y+2/3,z+2/3
-y+1/3,x-y+2/3,z+2/3
-x+y+1/3,-x+2/3,z+2/3
y+1/3,x+2/3,-z+2/3
-x+1/3,-x+y+2/3,-z+2/3
x-y+1/3,-y+2/3,-z+2/3
-x+1/3,-y+2/3,-z+2/3
y+1/3,-x+y+2/3,-z+2/3
x-y+1/3,x+2/3,-z+2/3
-y+1/3,-x+2/3,z+2/3
x+1/3,x-y+2/3,z+2/3
-x+y+1/3,y+2/3,z+2/3

loop_
_atom_site_label
_atom_site_type_symbol
_atom_site_fract_x
_atom_site_fract_y
_atom_site_fract_z
_atom_site_occupancy
_atom_site_U_iso_or_equiv
I1 I-1 0.3333 0.6667 0.01667 1 0.0
Cd1 Cd+2 0 0 0 1 0.0
I3 I-1 0 0 0.08333 1 0.0
I4 I-1 0.6667 0.3333 0.11667 1 0.0
Cd3 Cd+2 0.3333 0.6667 0.13333 1 0.0
I5 I-1 0 0 0.15 1 0.0
I2 I-1 0.6667 0.3333 0.05 1 0.0
Cd2 Cd+2 0.3333 0.6667 0.06667 1 0.0
